data_2107167
loop_
_publ_author_name
'Kawada, I.'
'Kato, K.'
'Yamaoka, S.'

_publ_section_title
;
 Strontium disulphide prepared at high pressure
;
_journal_name_full 'Acta Crystallographica B (24,1968-38,1982)'
_journal_page_first 3110
_journal_page_last 3111
_journal_volume 32
_journal_year 1976
_chemical_formula_sum 'S2 Sr'
_chemical_name_systematic 'Sr S2'
_space_group_IT_number 140
_symmetry_space_group_name_Hall '-I 4 2c'
_symmetry_space_group_name_H-M 'I 4/m c m'
_cell_angle_alpha 90
_cell_angle_beta 90
_cell_angle_gamma 90
_cell_formula_units_Z 4
_cell_length_a 6.095
_cell_length_b 6.095
_cell_length_c 7.616
_cell_volume 282.927
_citation_journal_id_ASTM ACBCAR
_cod_data_source_file Kawada_ACBCAR_1976_473.cif
_cod_data_source_block S2Sr1
_cod_original_formula_sum 'S2 Sr1'
_cod_database_code 2107167

loop_
_symmetry_equiv_pos_as_xyz
x,y,z
-y,x,z
-x,-y,z
y,-x,z
x,-y,-z+1/2
y,x,-z+1/2
-x,y,-z+1/2
-y,-x,-z+1/2
-x,-y,-z
y,-x,-z
x,y,-z
-y,x,-z
-x,y,z-1/2
-y,-x,z-1/2
x,-y,z-1/2
y,x,z-1/2
x+1/2,y+1/2,z+1/2
-y+1/2,x+1/2,z+1/2
-x+1/2,-y+1/2,z+1/2
y+1/2,-x+1/2,z+1/2
x+1/2,-y+1/2,-z+1
y+1/2,x+1/2,-z+1
-x+1/2,y+1/2,-z+1
-y+1/2,-x+1/2,-z+1
-x+1/2,-y+1/2,-z+1/2
y+1/2,-x+1/2,-z+1/2
x+1/2,y+1/2,-z+1/2
-y+1/2,x+1/2,-z+1/2
-x+1/2,y+1/2,z
-y+1/2,-x+1/2,z
x+1/2,-y+1/2,z
y+1/2,x+1/2,z

loop_
_atom_site_label
_atom_site_type_symbol
_atom_site_fract_x
_atom_site_fract_y
_atom_site_fract_z
_atom_site_occupancy
_atom_site_U_iso_or_equiv
S1 S-1 0.122 0.622 0 1 0.0
Sr1 Sr+2 0 0 0.25 1 0.0
